data_1520235
loop_
_publ_author_name
'Callear, Samantha K.'
'Hursthouse, Michael B.'

_publ_section_title
;
 Dimorpholinium adipate
;
_journal_name_full 'Crystal Structure Report Archive'
_journal_page_first 465
_journal_year 2008
_chemical_formula_sum 'C14 H28 N2 O6'
_chemical_formula_weight 320.38
_chemical_name_systematic
;
Adipic acid & morpholine
;
_space_group_IT_number 2
_symmetry_cell_setting triclinic
_symmetry_space_group_name_Hall '-P 1'
_symmetry_space_group_name_H-M 'P -1'
_atom_sites_solution_hydrogens geom
_atom_sites_solution_primary direct
_atom_sites_solution_secondary difmap
_cell_angle_alpha 79.046(3)
_cell_angle_beta 77.621(4)
_cell_angle_gamma 81.676(4)
_cell_formula_units_Z 1
_cell_length_a 5.8219(3)
_cell_length_b 7.4643(6)
_cell_length_c 9.8058(7)
_cell_measurement_reflns_used 1811
_cell_measurement_temperature 120(2)
_cell_measurement_theta_max 27.48
_cell_measurement_theta_min 2.91
_cell_volume 406.22(5)
_computing_cell_refinement 'DENZO (Otwinowski & Minor, 1997) & COLLECT (Hooft, R.W.W., 1998)'
_computing_data_collection 'COLLECT (Hooft, R.W.W., 1998)'
_computing_data_reduction 'DENZO (Otwinowski & Minor, 1997) & COLLECT (Hooft, R.W.W., 1998)'
_computing_structure_refinement 'SHELXL-97 (Sheldrick, 1997)'
_diffrn_ambient_temperature 120(2)
_diffrn_detector_area_resol_mean 9.091
_diffrn_measured_fraction_theta_full 0.994
_diffrn_measured_fraction_theta_max 0.994
_diffrn_measurement_device_type 'Bruker-Nonius 95mm CCD camera on \k-goniostat'
_diffrn_measurement_method '\f & \w scans'
_diffrn_radiation_monochromator '10cm confocal mirrors'
_diffrn_radiation_source 'Bruker-Nonius FR591 rotating anode'
_diffrn_radiation_type MoK\a
_diffrn_radiation_wavelength 0.71073
_diffrn_reflns_av_R_equivalents 0.1083
_diffrn_reflns_av_sigmaI/netI 0.1023
_diffrn_reflns_limit_h_max 7
_diffrn_reflns_limit_h_min -7
_diffrn_reflns_limit_k_max 9
_diffrn_reflns_limit_k_min -9
_diffrn_reflns_limit_l_max 12
_diffrn_reflns_limit_l_min -12
_diffrn_reflns_number 7576
_diffrn_reflns_theta_full 27.48
_diffrn_reflns_theta_max 27.48
_diffrn_reflns_theta_min 3.24
_exptl_absorpt_coefficient_mu 0.102
_exptl_absorpt_correction_T_max 0.9959
_exptl_absorpt_correction_T_min 0.9879
_exptl_absorpt_correction_type multi-scan
_exptl_absorpt_process_details 'SADABS V2.10 (Sheldrick, G.M., 2003)'
_exptl_crystal_colour colourless
_exptl_crystal_density_diffrn 1.310
_exptl_crystal_density_method 'not measured'
_exptl_crystal_description fragment
_exptl_crystal_F_000 174
_exptl_crystal_size_max 0.12
_exptl_crystal_size_mid 0.06
_exptl_crystal_size_min 0.04
_refine_diff_density_max 0.683
_refine_diff_density_min -0.439
_refine_diff_density_rms 0.126
_refine_ls_extinction_coef 0.13(4)
_refine_ls_extinction_expression Fc^*^=kFc[1+0.001xFc^2^\l^3^/sin(2\q)]^-1/4^
_refine_ls_extinction_method SHELXL
_refine_ls_goodness_of_fit_ref 1.118
_refine_ls_hydrogen_treatment constr
_refine_ls_matrix_type full
_refine_ls_number_parameters 101
_refine_ls_number_reflns 1859
_refine_ls_number_restraints 0
_refine_ls_restrained_S_all 1.118
_refine_ls_R_factor_all 0.1755
_refine_ls_R_factor_gt 0.1403
_refine_ls_shift/su_max 0.001
_refine_ls_shift/su_mean 0.000
_refine_ls_structure_factor_coef Fsqd
_refine_ls_weighting_details 'calc w=1/[\s^2^(Fo^2^)+(0.1192P)^2^+3.8662P] where P=(Fo^2^+2Fc^2^)/3'
_refine_ls_weighting_scheme calc
_refine_ls_wR_factor_gt 0.3577
_refine_ls_wR_factor_ref 0.3773
_reflns_number_gt 1325
_reflns_number_total 1859
_reflns_threshold_expression >2sigma(I)
_cod_data_source_file eCrystal-465.cif
_cod_data_source_block 06skc0037p-1
_cod_depositor_comments
;
Citation :
Callear, Samantha K. and Hursthouse, Michael B. (2008) 
University of Southampton, Crystal Structure Report Archive. 
(doi:10.5258/ecrystals/465)

More at:
http://ecrystals.chem.soton.ac.uk/465/

The following automatic conversions were performed:

'_symmetry_cell_setting' value 'Triclinic' changed to 'triclinic'
according to the built-in table from CIF Core dictionary named
'cif_core.dic' version 2.4.1 from 2010-06-29.

Automatic conversion script
Id: cif_fix_values 3392 2015-05-12 13:50:21Z andrius 
;
_cod_original_sg_symbol_H-M P-1
_cod_database_code 1520235

loop_
_symmetry_equiv_pos_as_xyz
'x, y, z'
'-x, -y, -z'

loop_
_atom_site_label
_atom_site_type_symbol
_atom_site_fract_x
_atom_site_fract_y
_atom_site_fract_z
_atom_site_U_iso_or_equiv
_atom_site_adp_type
_atom_site_occupancy
_atom_site_symmetry_multiplicity
_atom_site_calc_flag
_atom_site_refinement_flags
_atom_site_disorder_assembly
_atom_site_disorder_group
C1 C 0.6963(10) -0.1231(8) 0.3290(6) 0.0192(12) Uani 1 1 d . . .
C2 C 0.5128(10) -0.2391(8) 0.4263(7) 0.0219(13) Uani 1 1 d . . .
H2A H 0.4719 -0.1969 0.5192 0.026 Uiso 1 1 calc R . .
H2B H 0.3674 -0.2179 0.3858 0.026 Uiso 1 1 calc R . .
C3 C 0.5910(10) -0.4435(8) 0.4497(6) 0.0186(12) Uani 1 1 d . . .
H3A H 0.7389 -0.4648 0.4876 0.022 Uiso 1 1 calc R . .
H3B H 0.6268 -0.4868 0.3573 0.022 Uiso 1 1 calc R . .
O1A O 0.9092(7) -0.1704(6) 0.3396(5) 0.0276(12) Uani 1 1 d . . .
O1B O 0.6289(7) 0.0140(6) 0.2451(5) 0.0241(11) Uani 1 1 d . . .
C23 C 0.2941(12) 0.3300(9) 0.0011(7) 0.0264(14) Uani 1 1 d . . .
H23A H 0.4633 0.2962 0.0059 0.032 Uiso 1 1 calc R . .
H23B H 0.2826 0.3722 -0.0995 0.032 Uiso 1 1 calc R . .
C22 C 0.1613(11) 0.1633(8) 0.0586(6) 0.0220(13) Uani 1 1 d . . .
H22A H -0.0058 0.1941 0.0478 0.026 Uiso 1 1 calc R . .
H22B H 0.2322 0.0630 0.0044 0.026 Uiso 1 1 calc R . .
C26 C 0.0816(11) 0.2554(9) 0.2912(6) 0.0240(13) Uani 1 1 d . . .
H26A H 0.1005 0.2165 0.3908 0.029 Uiso 1 1 calc R . .
H26B H -0.0888 0.2899 0.2903 0.029 Uiso 1 1 calc R . .
C25 C 0.2175(12) 0.4193(9) 0.2245(7) 0.0265(14) Uani 1 1 d . . .
H25A H 0.1530 0.5229 0.2763 0.032 Uiso 1 1 calc R . .
H25B H 0.3857 0.3871 0.2324 0.032 Uiso 1 1 calc R . .
N21 N 0.1721(8) 0.1015(7) 0.2107(5) 0.0191(11) Uani 1 1 d . . .
H21A H 0.0825 0.0053 0.2470 0.023 Uiso 1 1 calc R . .
H21B H 0.3260 0.0612 0.2198 0.023 Uiso 1 1 calc R . .
O24 O 0.2012(8) 0.4743(6) 0.0790(5) 0.0289(12) Uani 1 1 d . . .

loop_
_atom_site_aniso_label
_atom_site_aniso_U_11
_atom_site_aniso_U_22
_atom_site_aniso_U_33
_atom_site_aniso_U_23
_atom_site_aniso_U_13
_atom_site_aniso_U_12
C1 0.023(3) 0.014(3) 0.021(3) -0.003(2) -0.003(2) -0.005(2)
C2 0.016(3) 0.020(3) 0.028(3) 0.002(2) -0.004(2) -0.004(2)
C3 0.016(3) 0.017(3) 0.022(3) -0.003(2) -0.003(2) -0.001(2)
O1A 0.018(2) 0.024(2) 0.038(3) 0.0080(19) -0.0077(18) -0.0060(17)
O1B 0.023(2) 0.020(2) 0.026(2) 0.0027(17) -0.0022(17) -0.0035(17)
C23 0.030(3) 0.024(3) 0.024(3) 0.000(2) -0.001(2) -0.008(3)
C22 0.028(3) 0.020(3) 0.021(3) -0.005(2) -0.007(2) -0.004(2)
C26 0.027(3) 0.028(3) 0.019(3) -0.006(2) -0.004(2) -0.004(2)
C25 0.032(3) 0.023(3) 0.025(3) -0.003(3) -0.010(3) -0.002(3)
N21 0.016(2) 0.019(2) 0.022(3) -0.0013(19) -0.0027(18) -0.0039(18)
O24 0.038(3) 0.019(2) 0.031(3) 0.0025(18) -0.015(2) -0.0058(19)

loop_
_atom_type_symbol
_atom_type_description
_atom_type_scat_dispersion_real
_atom_type_scat_dispersion_imag
_atom_type_scat_source
C C 0.0033 0.0016 'International Tables Vol C Tables 4.2.6.8 and 6.1.1.4'
H H 0.0000 0.0000 'International Tables Vol C Tables 4.2.6.8 and 6.1.1.4'
N N 0.0061 0.0033 'International Tables Vol C Tables 4.2.6.8 and 6.1.1.4'
O O 0.0106 0.0060 'International Tables Vol C Tables 4.2.6.8 and 6.1.1.4'

loop_
_geom_angle_atom_site_label_1
_geom_angle_atom_site_label_2
_geom_angle_atom_site_label_3
_geom_angle
_geom_angle_site_symmetry_1
_geom_angle_site_symmetry_3
O1B C1 O1A 123.8(5) . .
O1B C1 C2 119.1(5) . .
O1A C1 C2 117.0(5) . .
C3 C2 C1 114.5(5) . .
C3 C2 H2A 108.6 . .
C1 C2 H2A 108.6 . .
C3 C2 H2B 108.6 . .
C1 C2 H2B 108.6 . .
H2A C2 H2B 107.6 . .
C2 C3 C3 113.8(6) . 2_646
C2 C3 H3A 108.8 . .
C3 C3 H3A 108.8 2_646 .
C2 C3 H3B 108.8 . .
C3 C3 H3B 108.8 2_646 .
H3A C3 H3B 107.7 . .
O24 C23 C22 111.1(5) . .
O24 C23 H23A 109.4 . .
C22 C23 H23A 109.4 . .
O24 C23 H23B 109.4 . .
C22 C23 H23B 109.4 . .
H23A C23 H23B 108.0 . .
N21 C22 C23 109.9(5) . .
N21 C22 H22A 109.7 . .
C23 C22 H22A 109.7 . .
N21 C22 H22B 109.7 . .
C23 C22 H22B 109.7 . .
H22A C22 H22B 108.2 . .
N21 C26 C25 109.7(5) . .
N21 C26 H26A 109.7 . .
C25 C26 H26A 109.7 . .
N21 C26 H26B 109.7 . .
C25 C26 H26B 109.7 . .
H26A C26 H26B 108.2 . .
O24 C25 C26 111.0(5) . .
O24 C25 H25A 109.4 . .
C26 C25 H25A 109.4 . .
O24 C25 H25B 109.4 . .
C26 C25 H25B 109.4 . .
H25A C25 H25B 108.0 . .
C26 N21 C22 110.0(5) . .
C26 N21 H21A 109.7 . .
C22 N21 H21A 109.7 . .
C26 N21 H21B 109.7 . .
C22 N21 H21B 109.7 . .
H21A N21 H21B 108.2 . .
C23 O24 C25 111.1(5) . .

loop_
_geom_bond_atom_site_label_1
_geom_bond_atom_site_label_2
_geom_bond_distance
_geom_bond_site_symmetry_2
C1 O1B 1.258(7) .
C1 O1A 1.259(7) .
C1 C2 1.523(8) .
C2 C3 1.516(8) .
C2 H2A 0.9900 .
C2 H2B 0.9900 .
C3 C3 1.517(11) 2_646
C3 H3A 0.9900 .
C3 H3B 0.9900 .
C23 O24 1.416(8) .
C23 C22 1.513(8) .
C23 H23A 0.9900 .
C23 H23B 0.9900 .
C22 N21 1.488(7) .
C22 H22A 0.9900 .
C22 H22B 0.9900 .
C26 N21 1.487(8) .
C26 C25 1.518(9) .
C26 H26A 0.9900 .
C26 H26B 0.9900 .
C25 O24 1.427(8) .
C25 H25A 0.9900 .
C25 H25B 0.9900 .
N21 H21A 0.9200 .
N21 H21B 0.9200 .

loop_
_geom_hbond_atom_site_label_D
_geom_hbond_atom_site_label_H
_geom_hbond_atom_site_label_A
_geom_hbond_distance_DH
_geom_hbond_distance_HA
_geom_hbond_distance_DA
_geom_hbond_angle_DHA
_geom_hbond_site_symmetry_A
N21 H21B O1B 0.92 1.81 2.722(6) 171.6 .
N21 H21A O1A 0.92 1.76 2.675(6) 172.0 1_455
N21 H21A O1B 0.92 2.64 3.256(6) 125.3 1_455
